data_2010769
loop_
_publ_author_name
'Razak, Ibrahim Abdul'
'Shanmuga Sundara Raj, S.'
'Fun, Hoong-Kun'
'Tong, Ye-Xiang'
'Lu, Zhong-Lin'
'Kang, Bei-Sheng'

_publ_section_title
;
 Bis[bis(diethylenetriamine)zinc(II)] hexacyanoferrate tetrahydrate
;
_journal_issue 3
_journal_name_full 'Acta Crystallographica Section C'
_journal_page_first 291
_journal_page_last 292
_journal_paper_doi 10.1107/S0108270199015176
_journal_volume 56
_journal_year 2000
_chemical_formula_iupac '[Zn (C4 H13 N3 )2 ]2 [Fe(CN)6 ],4H2 O'
_chemical_formula_moiety '2C8 H26 N6 Zn 2+ ,C6 Fe N6 4- ,4H2 O'
_chemical_formula_sum 'C22 H60 Fe N18 O4 Zn2'
_chemical_formula_weight 827.47
_chemical_name_systematic
;
Bis[bis(diethylenetriamine)Zinc(II)] ferrocyanide tetrahydrate
[Zn(dien)~2~]~2~Fe(CN)~6~. 4H~2~O,
(dien = diethylenetriamine, NH~2~CH=CHNHCH=CHNH~2~)
;
_space_group_IT_number 14
_symmetry_cell_setting monoclinic
_symmetry_space_group_name_Hall '-P 2yn'
_symmetry_space_group_name_H-M 'P 1 21/n 1'
_audit_creation_method SHELXL-97
_cell_angle_alpha 90.00
_cell_angle_beta 90.7260(10)
_cell_angle_gamma 90.00
_cell_formula_units_Z 2
_cell_length_a 9.2597(2)
_cell_length_b 14.5473(3)
_cell_length_c 13.9263(2)
_cell_measurement_reflns_used 5929
_cell_measurement_temperature 293(2)
_cell_measurement_theta_max 33.17
_cell_measurement_theta_min 2.93
_cell_volume 1875.77(6)
_computing_cell_refinement 'SAINT (Siemens, 1996)'
_computing_data_collection 'SMART (Siemens, 1996)'
_computing_data_reduction SAINT
_computing_molecular_graphics SHELXTL
_computing_publication_material
;
SHELXTL and PLATON (Spek, 1990)
;
_computing_structure_refinement SHELXTL
_computing_structure_solution 'SHELXTL (Sheldrick, 1997)'
_diffrn_ambient_temperature 293(2)
_diffrn_detector_area_resol_mean 8.33
_diffrn_measurement_device_type
;
Siemens SMART CCD area detector diffractometer
;
_diffrn_measurement_method '\w scans'
_diffrn_radiation_monochromator graphite
_diffrn_radiation_source 'fine-focus sealed tube'
_diffrn_radiation_type MoK\a
_diffrn_radiation_wavelength .71073
_diffrn_reflns_av_R_equivalents .021
_diffrn_reflns_av_sigmaI/netI .027
_diffrn_reflns_limit_h_max 11
_diffrn_reflns_limit_h_min -14
_diffrn_reflns_limit_k_max 17
_diffrn_reflns_limit_k_min -22
_diffrn_reflns_limit_l_max 21
_diffrn_reflns_limit_l_min -21
_diffrn_reflns_number 17004
_diffrn_reflns_theta_max 33.11
_diffrn_reflns_theta_min 2.93
_diffrn_standards_decay_% none
_exptl_absorpt_coefficient_mu 1.704
_exptl_absorpt_correction_T_max .749
_exptl_absorpt_correction_T_min .495
_exptl_absorpt_correction_type empirical
_exptl_absorpt_process_details '(SADABS; Sheldrick, 1996)'
_exptl_crystal_colour colourless
_exptl_crystal_density_diffrn 1.465
_exptl_crystal_density_method 'not measured'
_exptl_crystal_description slab
_exptl_crystal_F_000 872
_exptl_crystal_size_max .48
_exptl_crystal_size_mid .32
_exptl_crystal_size_min .18
_refine_diff_density_max .27
_refine_diff_density_min -.60
_refine_ls_extinction_method none
_refine_ls_goodness_of_fit_ref 1.07
_refine_ls_hydrogen_treatment mixed
_refine_ls_matrix_type full
_refine_ls_number_parameters 230
_refine_ls_number_reflns 6906
_refine_ls_number_restraints 4
_refine_ls_restrained_S_all 1.08
_refine_ls_R_factor_all .039
_refine_ls_R_factor_gt .028
_refine_ls_shift/su_max .00
_refine_ls_shift/su_mean .00
_refine_ls_structure_factor_coef Fsqd
_refine_ls_weighting_details 'calc w = 1/[\s^2^(Fo^2^)+(0.0304P)^2^+0.3241P] where P=(Fo^2^+2Fc^2^)/3'
_refine_ls_weighting_scheme calc
_refine_ls_wR_factor_ref .069
_reflns_number_gt 5745
_reflns_number_total 6906
_reflns_threshold_expression I>2\s(I)
_cod_data_source_file sk1341.cif
_cod_data_source_block I
_cod_original_sg_symbol_H-M 'P 21/n'
_cod_database_code 2010769
_cod_database_fobs_code 2010769

loop_
_symmetry_equiv_pos_as_xyz
'x, y, z'
'-x+1/2, y+1/2, -z+1/2'
'-x, -y, -z'
'x-1/2, -y-1/2, z-1/2'

loop_
_atom_site_label
_atom_site_fract_x
_atom_site_fract_y
_atom_site_fract_z
_atom_site_U_iso_or_equiv
_atom_site_adp_type
_atom_site_calc_flag
_atom_site_refinement_flags
_atom_site_occupancy
_atom_site_disorder_assembly
_atom_site_disorder_group
_atom_site_type_symbol
Zn1 .412304(15) .227177(10) .204060(10) .02518(4) Uani d . 1 . . Zn
Fe1 1.0000 .0000 .0000 .01959(5) Uani d S 1 . . Fe
O1W .50283(16) .20972(13) .85242(13) .0701(4) Uani d D 1 . . O
O2W .43026(19) .38773(11) .78911(11) .0642(4) Uani d D 1 . . O
N1 .34670(15) .26535(8) .35151(8) .0358(2) Uani d . 1 . . N
H1C .4140 .3019 .3788 .043 Uiso calc R 1 . . H
H1D .2624 .2961 .3495 .043 Uiso calc R 1 . . H
N2 .42214(12) .09400(7) .27286(8) .0286(2) Uani d . 1 . . N
H2C .3358 .0653 .2634 .034 Uiso calc R 1 . . H
N3 .49066(13) .13912(8) .08448(8) .0327(2) Uani d . 1 . . N
H3C .4279 .1420 .0347 .039 Uiso calc R 1 . . H
H3D .5767 .1599 .0645 .039 Uiso calc R 1 . . H
N4 .64048(12) .27629(8) .22467(9) .0336(2) Uani d . 1 . . N
H4C .6621 .2794 .2878 .040 Uiso calc R 1 . . H
H4D .7018 .2364 .1973 .040 Uiso calc R 1 . . H
N5 .40335(12) .36001(8) .13572(8) .0308(2) Uani d . 1 . . N
H5C .3823 .4026 .1813 .037 Uiso calc R 1 . . H
N6 .18753(13) .22679(9) .15007(9) .0368(2) Uani d . 1 . . N
H6C .1771 .1847 .1031 .044 Uiso calc R 1 . . H
H6D .1271 .2122 .1979 .044 Uiso calc R 1 . . H
N7 .84889(13) .00760(8) -.19849(8) .0343(2) Uani d . 1 . . N
N8 .82607(14) .15881(9) .08924(10) .0393(3) Uani d . 1 . . N
N9 .77735(13) -.14191(9) .07207(9) .0365(2) Uani d . 1 . . N
C1 .33112(17) .18023(11) .40788(10) .0384(3) Uani d . 1 . . C
H1A .2346 .1556 .3988 .046 Uiso calc R 1 . . H
H1B .3450 .1936 .4756 .046 Uiso calc R 1 . . H
C2 .44214(17) .10974(10) .37595(10) .0382(3) Uani d . 1 . . C
H2A .5389 .1324 .3890 .046 Uiso calc R 1 . . H
H2B .4293 .0527 .4108 .046 Uiso calc R 1 . . H
C3 .53451(15) .03997(10) .22496(11) .0362(3) Uani d . 1 . . C
H3A .5327 -.0231 .2476 .043 Uiso calc R 1 . . H
H3B .6290 .0656 .2393 .043 Uiso calc R 1 . . H
C4 .50522(16) .04274(10) .11723(11) .0368(3) Uani d . 1 . . C
H4A .5840 .0133 .0838 .044 Uiso calc R 1 . . H
H4B .4171 .0093 .1024 .044 Uiso calc R 1 . . H
C5 .65649(16) .36762(11) .18071(12) .0419(3) Uani d . 1 . . C
H5A .7537 .3743 .1565 .050 Uiso calc R 1 . . H
H5B .6416 .4147 .2289 .050 Uiso calc R 1 . . H
C6 .54826(17) .38039(11) .09906(11) .0413(3) Uani d . 1 . . C
H6A .5520 .4431 .0755 .050 Uiso calc R 1 . . H
H6B .5708 .3392 .0465 .050 Uiso calc R 1 . . H
C7 .28480(18) .35933(12) .06478(11) .0432(3) Uani d . 1 . . C
H7A .3110 .3224 .0097 .052 Uiso calc R 1 . . H
H7B .2646 .4214 .0430 .052 Uiso calc R 1 . . H
C8 .15277(17) .31902(12) .11259(13) .0453(4) Uani d . 1 . . C
H8A .1229 .3586 .1648 .054 Uiso calc R 1 . . H
H8B .0737 .3149 .0664 .054 Uiso calc R 1 . . H
C9 .90170(12) .00658(8) -.12216(8) .0240(2) Uani d . 1 . . C
C10 .88819(12) .09894(8) .05271(8) .0255(2) Uani d . 1 . . C
C11 .86031(12) -.08761(8) .04569(8) .0242(2) Uani d . 1 . . C
H2W1 .419(2) .1824(15) .8717(16) .069(7) Uiso d D 1 . . H
H2W2 .504(2) .4287(16) .7773(19) .081(8) Uiso d D 1 . . H
H1W2 .391(3) .377(2) .7261(15) .121(12) Uiso d D 1 . . H
H1W1 .474(3) .2693(13) .849(2) .094(10) Uiso d D 1 . . H

loop_
_atom_site_aniso_label
_atom_site_aniso_U_11
_atom_site_aniso_U_22
_atom_site_aniso_U_33
_atom_site_aniso_U_12
_atom_site_aniso_U_13
_atom_site_aniso_U_23
Zn1 .02592(7) .02505(7) .02458(7) .00178(5) .00011(5) -.00136(5)
Fe1 .01778(10) .02023(10) .02076(9) .00013(7) .00094(7) .00058(7)
O1W .0440(7) .0761(11) .0904(12) -.0016(7) .0130(7) .0272(9)
O2W .0774(10) .0593(9) .0560(8) -.0102(8) .0066(7) .0109(7)
N1 .0436(7) .0343(6) .0295(5) .0004(5) .0036(5) -.0067(4)
N2 .0283(5) .0281(5) .0293(5) -.0007(4) -.0013(4) -.0026(4)
N3 .0327(5) .0375(6) .0280(5) .0033(4) .0000(4) -.0065(4)
N4 .0280(5) .0372(6) .0357(5) .0015(4) -.0004(4) -.0101(5)
N5 .0349(6) .0294(5) .0280(5) .0016(4) .0019(4) -.0021(4)
N6 .0289(5) .0418(7) .0396(6) -.0026(5) -.0029(5) -.0040(5)
N7 .0353(6) .0357(6) .0317(5) -.0057(5) -.0069(4) .0055(4)
N8 .0351(6) .0374(6) .0458(7) .0074(5) .0093(5) -.0051(5)
N9 .0364(6) .0396(6) .0336(5) -.0119(5) .0003(5) .0053(5)
C1 .0447(8) .0448(8) .0259(5) -.0036(6) .0055(5) -.0014(5)
C2 .0467(8) .0390(7) .0287(6) -.0001(6) -.0052(6) .0041(5)
C3 .0342(7) .0283(6) .0459(7) .0068(5) .0007(6) .0004(5)
C4 .0364(7) .0319(6) .0422(7) .0007(5) .0052(6) -.0137(6)
C5 .0350(7) .0420(8) .0490(8) -.0114(6) .0050(6) -.0056(7)
C6 .0443(8) .0411(8) .0388(7) -.0074(6) .0090(6) .0045(6)
C7 .0463(8) .0454(8) .0376(7) .0050(6) -.0083(6) .0098(6)
C8 .0317(7) .0540(9) .0501(9) .0111(6) -.0080(6) .0037(7)
C9 .0221(5) .0213(5) .0287(5) -.0021(4) .0017(4) .0016(4)
C10 .0223(5) .0274(5) .0268(5) .0000(4) .0013(4) .0017(4)
C11 .0243(5) .0257(5) .0227(5) .0006(4) -.0008(4) -.0002(4)

loop_
_atom_type_symbol
_atom_type_description
_atom_type_scat_dispersion_real
_atom_type_scat_dispersion_imag
_atom_type_scat_source
C C .0033 .0016 'International Tables Vol C Tables 4.2.6.8 and 6.1.1.4'
H H .0000 .0000 'International Tables Vol C Tables 4.2.6.8 and 6.1.1.4'
N N .0061 .0033 'International Tables Vol C Tables 4.2.6.8 and 6.1.1.4'
O O .0106 .0060 'International Tables Vol C Tables 4.2.6.8 and 6.1.1.4'
Zn Zn .2839 1.4301 'International Tables Vol C Tables 4.2.6.8 and 6.1.1.4'
Fe Fe .3463 .8444 'International Tables Vol C Tables 4.2.6.8 and 6.1.1.4'

loop_
_geom_angle_atom_site_label_1
_geom_angle_atom_site_label_2
_geom_angle_atom_site_label_3
_geom_angle_site_symmetry_1
_geom_angle_site_symmetry_3
_geom_angle
_geom_angle_publ_flag
N5 Zn1 N2 . . 179.77(4) yes
N5 Zn1 N6 . . 79.68(5) yes
N2 Zn1 N6 . . 100.55(4) yes
N5 Zn1 N1 . . 100.07(4) yes
N2 Zn1 N1 . . 79.91(4) yes
N6 Zn1 N1 . . 92.75(5) yes
N5 Zn1 N3 . . 101.32(4) yes
N2 Zn1 N3 . . 78.70(4) yes
N6 Zn1 N3 . . 93.36(5) yes
N1 Zn1 N3 . . 158.48(5) yes
N5 Zn1 N4 . . 78.58(4) yes
N2 Zn1 N4 . . 101.20(4) yes
N6 Zn1 N4 . . 158.04(5) yes
N1 Zn1 N4 . . 94.03(5) yes
N3 Zn1 N4 . . 87.92(4) yes
C9 Fe1 C9 . 3_755 180.00(3) ?
C9 Fe1 C10 . . 92.83(5) yes
C9 Fe1 C10 3_755 . 87.17(5) ?
C9 Fe1 C10 . 3_755 87.17(5) ?
C9 Fe1 C10 3_755 3_755 92.83(5) ?
C10 Fe1 C10 . 3_755 180.00(10) ?
C9 Fe1 C11 . 3_755 89.26(5) ?
C9 Fe1 C11 3_755 3_755 90.74(5) ?
C10 Fe1 C11 . 3_755 89.88(5) ?
C10 Fe1 C11 3_755 3_755 90.12(5) ?
C9 Fe1 C11 . . 90.74(5) yes
C9 Fe1 C11 3_755 . 89.26(5) ?
C10 Fe1 C11 . . 90.12(5) yes
C10 Fe1 C11 3_755 . 89.88(5) ?
C11 Fe1 C11 3_755 . 180.00(5) ?
H2W1 O1W H1W1 . . 100(2) ?
H2W2 O2W H1W2 . . 102(3) ?
C1 N1 Zn1 . . 108.20(8) ?
C1 N1 H1C . . 110.1 ?
Zn1 N1 H1C . . 110.1 ?
C1 N1 H1D . . 110.1 ?
Zn1 N1 H1D . . 110.1 ?
H1C N1 H1D . . 108.4 ?
C2 N2 C3 . . 116.56(11) ?
C2 N2 Zn1 . . 107.37(8) ?
C3 N2 Zn1 . . 107.69(8) ?
C2 N2 H2C . . 108.3 ?
C3 N2 H2C . . 108.3 ?
Zn1 N2 H2C . . 108.3 ?
C4 N3 Zn1 . . 110.08(8) ?
C4 N3 H3C . . 109.6 ?
Zn1 N3 H3C . . 109.6 ?
C4 N3 H3D . . 109.6 ?
Zn1 N3 H3D . . 109.6 ?
H3C N3 H3D . . 108.2 ?
C5 N4 Zn1 . . 109.50(9) ?
C5 N4 H4C . . 109.8 ?
Zn1 N4 H4C . . 109.8 ?
C5 N4 H4D . . 109.8 ?
Zn1 N4 H4D . . 109.8 ?
H4C N4 H4D . . 108.2 ?
C7 N5 C6 . . 116.44(12) ?
C7 N5 Zn1 . . 108.39(9) ?
C6 N5 Zn1 . . 107.68(9) ?
C7 N5 H5C . . 108.0 ?
C6 N5 H5C . . 108.0 ?
Zn1 N5 H5C . . 108.0 ?
C8 N6 Zn1 . . 108.64(9) ?
C8 N6 H6C . . 110.0 ?
Zn1 N6 H6C . . 110.0 ?
C8 N6 H6D . . 110.0 ?
Zn1 N6 H6D . . 110.0 ?
H6C N6 H6D . . 108.3 ?
N1 C1 C2 . . 109.83(12) ?
N1 C1 H1A . . 109.7 ?
C2 C1 H1A . . 109.7 ?
N1 C1 H1B . . 109.7 ?
C2 C1 H1B . . 109.7 ?
H1A C1 H1B . . 108.2 ?
N2 C2 C1 . . 108.33(11) ?
N2 C2 H2A . . 110.0 ?
C1 C2 H2A . . 110.0 ?
N2 C2 H2B . . 110.0 ?
C1 C2 H2B . . 110.0 ?
H2A C2 H2B . . 108.4 ?
N2 C3 C4 . . 108.34(11) ?
N2 C3 H3A . . 110.0 ?
C4 C3 H3A . . 110.0 ?
N2 C3 H3B . . 110.0 ?
C4 C3 H3B . . 110.0 ?
H3A C3 H3B . . 108.4 ?
N3 C4 C3 . . 110.08(11) ?
N3 C4 H4A . . 109.6 ?
C3 C4 H4A . . 109.6 ?
N3 C4 H4B . . 109.6 ?
C3 C4 H4B . . 109.6 ?
H4A C4 H4B . . 108.2 ?
N4 C5 C6 . . 110.69(12) ?
N4 C5 H5A . . 109.5 ?
C6 C5 H5A . . 109.5 ?
N4 C5 H5B . . 109.5 ?
C6 C5 H5B . . 109.5 ?
H5A C5 H5B . . 108.1 ?
N5 C6 C5 . . 108.16(12) ?
N5 C6 H6A . . 110.1 ?
C5 C6 H6A . . 110.1 ?
N5 C6 H6B . . 110.1 ?
C5 C6 H6B . . 110.1 ?
H6A C6 H6B . . 108.4 ?
N5 C7 C8 . . 107.88(12) ?
N5 C7 H7A . . 110.1 ?
C8 C7 H7A . . 110.1 ?
N5 C7 H7B . . 110.1 ?
C8 C7 H7B . . 110.1 ?
H7A C7 H7B . . 108.4 ?
N6 C8 C7 . . 109.49(12) ?
N6 C8 H8A . . 109.8 ?
C7 C8 H8A . . 109.8 ?
N6 C8 H8B . . 109.8 ?
C7 C8 H8B . . 109.8 ?
H8A C8 H8B . . 108.2 ?
N7 C9 Fe1 . . 175.92(12) ?
N8 C10 Fe1 . . 175.97(11) ?
N9 C11 Fe1 . . 178.55(12) ?

loop_
_geom_bond_atom_site_label_1
_geom_bond_atom_site_label_2
_geom_bond_site_symmetry_2
_geom_bond_distance
_geom_bond_publ_flag
Zn1 N5 . 2.1550(10) yes
Zn1 N2 . 2.1630(10) yes
Zn1 N6 . 2.2040(10) yes
Zn1 N1 . 2.2190(10) yes
Zn1 N3 . 2.2300(10) yes
Zn1 N4 . 2.2450(10) yes
Fe1 C9 . 1.9220(10) yes
Fe1 C9 3_755 1.9217(12) ?
Fe1 C10 . 1.9240(10) yes
Fe1 C10 3_755 1.9240(12) ?
Fe1 C11 3_755 1.9296(12) ?
Fe1 C11 . 1.9300(10) yes
O1W H2W1 . .913(16) ?
O1W H1W1 . .908(17) ?
O2W H2W2 . .922(17) ?
O2W H1W2 . .958(17) ?
N1 C1 . 1.4742(19) ?
N1 H1C . .9000 ?
N1 H1D . .9000 ?
N2 C2 . 1.4633(17) ?
N2 C3 . 1.4708(17) ?
N2 H2C . .9100 ?
N3 C4 . 1.4800(19) ?
N3 H3C . .9000 ?
N3 H3D . .9000 ?
N4 C5 . 1.471(2) ?
N4 H4C . .9000 ?
N4 H4D . .9000 ?
N5 C7 . 1.4676(18) ?
N5 C6 . 1.4719(19) ?
N5 H5C . .9100 ?
N6 C8 . 1.474(2) ?
N6 H6C . .9000 ?
N6 H6D . .9000 ?
N7 C9 . 1.1645(16) ?
N8 C10 . 1.1643(16) ?
N9 C11 . 1.1645(16) ?
C1 C2 . 1.522(2) ?
C1 H1A . .9700 ?
C1 H1B . .9700 ?
C2 H2A . .9700 ?
C2 H2B . .9700 ?
C3 C4 . 1.522(2) ?
C3 H3A . .9700 ?
C3 H3B . .9700 ?
C4 H4A . .9700 ?
C4 H4B . .9700 ?
C5 C6 . 1.518(2) ?
C5 H5A . .9700 ?
C5 H5B . .9700 ?
C6 H6A . .9700 ?
C6 H6B . .9700 ?
C7 C8 . 1.517(2) ?
C7 H7A . .9700 ?
C7 H7B . .9700 ?
C8 H8A . .9700 ?
C8 H8B . .9700 ?

loop_
_geom_hbond_atom_site_label_D
_geom_hbond_atom_site_label_H
_geom_hbond_atom_site_label_A
_geom_hbond_site_symmetry_A
_geom_hbond_distance_DH
_geom_hbond_distance_HA
_geom_hbond_distance_DA
_geom_hbond_angle_DHA
_geom_hbond_publ_flag
N3 H3D N8 1_555 .90 2.33 3.119(2) 146 yes
N4 H4D N8 1_555 .90 2.22 3.084(2) 162 yes
N4 H4C N9 2_655 .90 2.32 3.155(2) 153 yes
N1 H1D O1W 4_565 .90 2.41 3.205(2) 148 yes
N5 H5C N7 4_566 .91 2.15 3.054(2) 172 yes
N2 H2C N7 3_655 .91 2.20 3.081(2) 163 yes
N3 H3C N9 3_655 .90 2.40 3.283(2) 167 yes
N6 H6C N9 3_655 .90 2.56 3.351(2) 147 yes
O1W H1W1 O2W 1_555 .91(2) 1.95(2) 2.814(2) 157 yes
O2W H1W2 N8 4_566 .96(2) 2.06(2) 3.011(2) 173 yes
O1W H2W1 N9 3_656 .92(2) 2.07(2) 2.980(2) 170 yes
O2W H2W2 N7 2_655 .92(2) 2.10(2) 2.980(2) 159 yes

loop_
_geom_torsion_atom_site_label_1
_geom_torsion_atom_site_label_2
_geom_torsion_atom_site_label_3
_geom_torsion_atom_site_label_4
_geom_torsion_site_symmetry_1
_geom_torsion
N5 Zn1 N1 C1 . 173.99(10)
N2 Zn1 N1 C1 . -6.24(9)
N6 Zn1 N1 C1 . 94.00(10)
N3 Zn1 N1 C1 . -12.35(19)
N4 Zn1 N1 C1 . -106.91(10)
N5 Zn1 N2 C2 . 59(12)
N6 Zn1 N2 C2 . -114.40(9)
N1 Zn1 N2 C2 . -23.47(9)
N3 Zn1 N2 C2 . 154.25(10)
N4 Zn1 N2 C2 . 68.68(9)
N5 Zn1 N2 C3 . -67(12)
N6 Zn1 N2 C3 . 119.33(9)
N1 Zn1 N2 C3 . -149.73(9)
N3 Zn1 N2 C3 . 27.98(8)
N4 Zn1 N2 C3 . -57.59(9)
N5 Zn1 N3 C4 . 179.76(9)
N2 Zn1 N3 C4 . -.01(9)
N6 Zn1 N3 C4 . -100.11(9)
N1 Zn1 N3 C4 . 6.14(18)
N4 Zn1 N3 C4 . 101.84(9)
N5 Zn1 N4 C5 . -.69(9)
N2 Zn1 N4 C5 . 179.35(9)
N6 Zn1 N4 C5 . 7.48(18)
N1 Zn1 N4 C5 . -100.16(10)
N3 Zn1 N4 C5 . 101.30(10)
N2 Zn1 N5 C7 . 17E1(10)
N6 Zn1 N5 C7 . -21.57(10)
N1 Zn1 N5 C7 . -112.55(10)
N3 Zn1 N5 C7 . 69.82(10)
N4 Zn1 N5 C7 . 155.34(10)
N2 Zn1 N5 C6 . 38(12)
N6 Zn1 N5 C6 . -148.32(9)
N1 Zn1 N5 C6 . 120.70(9)
N3 Zn1 N5 C6 . -56.93(9)
N4 Zn1 N5 C6 . 28.58(9)
N5 Zn1 N6 C8 . -8.31(10)
N2 Zn1 N6 C8 . 171.66(10)
N1 Zn1 N6 C8 . 91.42(11)
N3 Zn1 N6 C8 . -109.22(10)
N4 Zn1 N6 C8 . -16.46(19)
Zn1 N1 C1 C2 . 34.27(13)
C3 N2 C2 C1 . 169.96(12)
Zn1 N2 C2 C1 . 49.14(13)
N1 C1 C2 N2 . -57.05(15)
C2 N2 C3 C4 . -172.21(12)
Zn1 N2 C3 C4 . -51.57(12)
Zn1 N3 C4 C3 . -27.37(14)
N2 C3 C4 N3 . 52.98(15)
Zn1 N4 C5 C6 . -26.94(14)
C7 N5 C6 C5 . -173.94(13)
Zn1 N5 C6 C5 . -52.06(13)
N4 C5 C6 N5 . 53.11(16)
C6 N5 C7 C8 . 168.98(13)
Zn1 N5 C7 C8 . 47.47(14)
Zn1 N6 C8 C7 . 36.23(15)
N5 C7 C8 N6 . -56.67(17)
C9 Fe1 C9 N7 3_755 -99.0(15)
C10 Fe1 C9 N7 . 162.6(15)
C10 Fe1 C9 N7 3_755 -17.4(15)
C11 Fe1 C9 N7 3_755 72.8(15)
C11 Fe1 C9 N7 . -107.2(15)
C9 Fe1 C10 N8 . -170.3(16)
C9 Fe1 C10 N8 3_755 9.7(16)
C10 Fe1 C10 N8 3_755 12E1(10)
C11 Fe1 C10 N8 3_755 -81.1(16)
C11 Fe1 C10 N8 . 98.9(16)
C9 Fe1 C11 N9 . 74(5)
C9 Fe1 C11 N9 3_755 -106(5)
C10 Fe1 C11 N9 . 167(5)
C10 Fe1 C11 N9 3_755 -13(5)
C11 Fe1 C11 N9 3_755 -10E1(10)
